data_7122306
loop_
_publ_author_name
'Kim, Hyeongcheol'
'Hong, Kyeong-Im'
'Lee, Jeong Heon'
'Kang, Philjae'
'Choi, Moon-Gun'
'Jang, Woo-Dong'

_publ_section_title
;
 Triazole-bearing calixpyrroles: strong halide binding affinities through
 multiple N-H and C-H hydrogen bonds.
;
_journal_issue 77
_journal_name_full 'Chemical communications (Cambridge, England)'
_journal_page_first 10863
_journal_page_last 10865
_journal_paper_doi 10.1039/c8cc06385k
_journal_volume 54
_journal_year 2018
_chemical_formula_moiety 'C44 H45.98 N10'
_chemical_formula_sum 'C44 H45.98 N10'
_chemical_formula_weight 714.88
_space_group_crystal_system monoclinic
_space_group_IT_number 14
_space_group_name_Hall '-P 2yn'
_space_group_name_H-M_alt 'P 1 21/n 1'
_symmetry_space_group_name_Hall '-P 2yn'
_symmetry_space_group_name_H-M 'P 1 21/n 1'
_atom_sites_solution_hydrogens geom
_atom_sites_solution_primary direct
_audit_creation_date 2017-04-18
_audit_creation_method
;
Olex2 1.2
(compiled 2017.03.28 svn.r3405 for OlexSys, GUI svn.r5335)
;
_audit_update_record
;
2018-06-16 deposited with the CCDC.
2018-09-04 downloaded from the CCDC.
;
_cell_angle_alpha 90
_cell_angle_beta 102.163(2)
_cell_angle_gamma 90
_cell_formula_units_Z 4
_cell_length_a 12.5203(6)
_cell_length_b 19.8938(10)
_cell_length_c 16.9880(9)
_cell_measurement_reflns_used 9943
_cell_measurement_temperature 304.6
_cell_measurement_theta_max 24.07
_cell_measurement_theta_min 2.39
_cell_volume 4136.3(4)
_computing_cell_refinement 'SAINT v8.37A (Bruker, 2015)'
_computing_data_reduction 'SAINT v8.37A (Bruker, 2015)'
_computing_molecular_graphics 'Olex2 (Dolomanov et al., 2009)'
_computing_publication_material 'Olex2 (Dolomanov et al., 2009)'
_computing_structure_refinement 'XH (Sheldrick, 2008)'
_computing_structure_solution 'SIR2004 (Burla et al., 2007)'
_diffrn_ambient_temperature 304.6
_diffrn_measured_fraction_theta_full 0.999
_diffrn_measured_fraction_theta_max 0.997
_diffrn_measurement_device_type 'Bruker APEX-II CCD'
_diffrn_measurement_method '\f and \w scans'
_diffrn_radiation_type MoK\a
_diffrn_radiation_wavelength 0.71073
_diffrn_reflns_av_R_equivalents 0.1014
_diffrn_reflns_av_unetI/netI 0.0520
_diffrn_reflns_Laue_measured_fraction_full 0.999
_diffrn_reflns_Laue_measured_fraction_max 0.997
_diffrn_reflns_limit_h_max 13
_diffrn_reflns_limit_h_min -15
_diffrn_reflns_limit_k_max 24
_diffrn_reflns_limit_k_min -24
_diffrn_reflns_limit_l_max 20
_diffrn_reflns_limit_l_min -20
_diffrn_reflns_number 76957
_diffrn_reflns_point_group_measured_fraction_full 0.999
_diffrn_reflns_point_group_measured_fraction_max 0.997
_diffrn_reflns_theta_full 25.242
_diffrn_reflns_theta_max 26.102
_diffrn_reflns_theta_min 2.266
_diffrn_standards_number 0
_exptl_absorpt_coefficient_mu 0.071
_exptl_absorpt_correction_T_max 0.7453
_exptl_absorpt_correction_T_min 0.6832
_exptl_absorpt_correction_type multi-scan
_exptl_absorpt_process_details
'SADABS-2016/2 (Bruker,2016/2) was used for absorption correction. wR2(int) was 0.0842 before and 0.0773 after correction. The Ratio of minimum to maximum transmission is 0.9167. The \l/2 correction factor is Not present.'
_exptl_crystal_colour 'clear whiteish white'
_exptl_crystal_colour_lustre clear
_exptl_crystal_colour_modifier whiteish
_exptl_crystal_colour_primary white
_exptl_crystal_density_diffrn 1.148
_exptl_crystal_description block
_exptl_crystal_F_000 1520
_exptl_crystal_size_max 0.13
_exptl_crystal_size_mid 0.04
_exptl_crystal_size_min 0.025
_refine_diff_density_max 0.405
_refine_diff_density_min -0.301
_refine_diff_density_rms 0.045
_refine_ls_extinction_method none
_refine_ls_goodness_of_fit_ref 1.055
_refine_ls_hydrogen_treatment constr
_refine_ls_matrix_type full
_refine_ls_number_parameters 494
_refine_ls_number_reflns 8195
_refine_ls_number_restraints 0
_refine_ls_restrained_S_all 1.055
_refine_ls_R_factor_all 0.1206
_refine_ls_R_factor_gt 0.0714
_refine_ls_shift/su_max 0.000
_refine_ls_shift/su_mean 0.000
_refine_ls_structure_factor_coef Fsqd
_refine_ls_weighting_details 'w=1/[\s^2^(Fo^2^)+(0.0576P)^2^+3.0490P] where P=(Fo^2^+2Fc^2^)/3'
_refine_ls_weighting_scheme calc
_refine_ls_wR_factor_gt 0.1552
_refine_ls_wR_factor_ref 0.1766
_reflns_Friedel_coverage 0.000
_reflns_number_gt 5144
_reflns_number_total 8195
_reflns_threshold_expression 'I > 2\s(I)'
_cod_data_source_file c8cc06385k2.cif
_cod_data_source_block calixpyrrole_cis
_cod_depositor_comments 'Adding full bibliography for 7122306--7122307.cif.'
_cod_database_code 7122306
_shelx_shelxl_version_number 2014/7
_shelx_space_group_comment
;
The symmetry employed for this shelxl refinement is uniquely defined
by the following loop, which should always be used as a source of
symmetry information in preference to the above space-group names.
They are only intended as comments.
;
_olex2_refinement_description
;
1. Fixed Uiso
 At 1.2 times of:
  All C(H) groups, All C(H,H) groups, All N(H) groups
 At 1.5 times of:
  All C(H,H,H) groups
2.a Secondary CH2 refined with riding coordinates:
 C25(H25A,H25B), C40(H40A,H40B)
2.b Aromatic/amide H refined with riding coordinates:
 N1(H1), N8(H8), N14(H14), N20(H20), C3(H3), C4(H4), C10(H10), C11(H11),
 C16(H16), C17(H17), C22(H22), C23(H23), C30(H30), C32(H32), C33(H33), C34(H34),
  C35(H35), C36(H36), C45(H45), C47(H47), C48(H48), C49(H49), C50(H50), C51(H51)
2.c Idealised Me refined as rotating group:
 C37(H37A,H37B,H37C), C38(H38A,H38B,H38C), C39(H39A,H39B,H39C), C52(H52A,H52B,
 H52C), C53(H53A,H53B,H53C), C54(H54A,H54B,H54C)
;
_olex2_submission_special_instructions 'No special instructions were received'

loop_
_space_group_symop_operation_xyz
'x, y, z'
'-x+1/2, y+1/2, -z+1/2'
'-x, -y, -z'
'x-1/2, -y-1/2, z-1/2'

loop_
_atom_site_label
_atom_site_type_symbol
_atom_site_fract_x
_atom_site_fract_y
_atom_site_fract_z
_atom_site_U_iso_or_equiv
_atom_site_adp_type
_atom_site_occupancy
_atom_site_site_symmetry_order
_atom_site_calc_flag
_atom_site_refinement_flags_posn
N1 N 0.16740(16) 0.56521(10) 0.29708(12) 0.0382(5) Uani 1 1 d .
H1 H 0.1821 0.6027 0.2765 0.046 Uiso 1 1 calc R
N8 N 0.43352(17) 0.53654(11) 0.29869(14) 0.0446(5) Uani 1 1 d .
H8 H 0.4233 0.5134 0.3392 0.053 Uiso 1 1 calc R
N14 N 0.49323(17) 0.64920(10) 0.44868(13) 0.0426(5) Uani 1 1 d .
H14 H 0.4646 0.6737 0.4080 0.051 Uiso 1 1 calc R
N20 N 0.23174(17) 0.65911(11) 0.46795(14) 0.0467(6) Uani 1 1 d .
H20 H 0.2489 0.6201 0.4887 0.056 Uiso 1 1 calc R
N26 N 0.08412(19) 0.48365(11) 0.10901(13) 0.0458(6) Uani 1 1 d .
N27 N 0.0710(2) 0.43153(13) 0.05716(15) 0.0586(7) Uani 1 1 d .
N28 N -0.0280(2) 0.40807(13) 0.05256(15) 0.0588(7) Uani 1 1 d .
N41 N 0.57117(19) 0.78137(11) 0.59004(15) 0.0498(6) Uani 1 1 d .
N42 N 0.5869(2) 0.81577(13) 0.65921(17) 0.0629(7) Uani 1 1 d .
N43 N 0.6889(2) 0.80616(13) 0.69676(16) 0.0621(7) Uani 1 1 d .
C2 C 0.2013(2) 0.50314(12) 0.27641(15) 0.0386(6) Uani 1 1 d .
C3 C 0.1620(2) 0.45687(14) 0.32182(18) 0.0525(7) Uani 1 1 d .
H3 H 0.1719 0.4106 0.3204 0.063 Uiso 1 1 calc R
C4 C 0.1034(2) 0.49176(15) 0.37151(18) 0.0561(8) Uani 1 1 d .
H4 H 0.0685 0.4723 0.4090 0.067 Uiso 1 1 calc R
C5 C 0.1068(2) 0.55888(14) 0.35521(16) 0.0426(6) Uani 1 1 d .
C6 C 0.2612(2) 0.49495(12) 0.20907(16) 0.0413(6) Uani 1 1 d .
C7 C 0.3641(2) 0.53727(13) 0.22472(16) 0.0413(6) Uani 1 1 d .
C9 C 0.5222(2) 0.57810(13) 0.29936(18) 0.0439(7) Uani 1 1 d .
C10 C 0.5074(2) 0.60481(16) 0.2245(2) 0.0579(8) Uani 1 1 d .
H10 H 0.5541 0.6350 0.2070 0.070 Uiso 1 1 calc R
C11 C 0.4093(2) 0.57927(15) 0.17761(18) 0.0557(8) Uani 1 1 d .
H11 H 0.3805 0.5894 0.1239 0.067 Uiso 1 1 calc R
C12 C 0.6124(2) 0.58532(14) 0.37293(19) 0.0510(7) Uani 1 1 d .
C13 C 0.5673(2) 0.59854(13) 0.44707(18) 0.0444(7) Uani 1 1 d .
C15 C 0.4712(2) 0.65531(13) 0.52443(16) 0.0423(6) Uani 1 1 d .
C16 C 0.5319(3) 0.60780(14) 0.57072(19) 0.0571(8) Uani 1 1 d .
H16 H 0.5335 0.5999 0.6249 0.069 Uiso 1 1 calc R
C17 C 0.5921(2) 0.57249(15) 0.5227(2) 0.0584(8) Uani 1 1 d .
H17 H 0.6404 0.5374 0.5398 0.070 Uiso 1 1 calc R
C18 C 0.4027(2) 0.71226(13) 0.54514(16) 0.0439(6) Uani 1 1 d .
C19 C 0.2955(2) 0.71558(13) 0.48531(16) 0.0434(6) Uani 1 1 d .
C21 C 0.1372(2) 0.67303(14) 0.41329(16) 0.0451(7) Uani 1 1 d .
C22 C 0.1418(3) 0.73956(16) 0.3963(2) 0.0681(9) Uani 1 1 d .
H22 H 0.0886 0.7637 0.3611 0.082 Uiso 1 1 calc R
C23 C 0.2405(3) 0.76586(15) 0.4410(2) 0.0641(9) Uani 1 1 d .
H23 H 0.2638 0.8102 0.4401 0.077 Uiso 1 1 calc R
C24 C 0.0541(2) 0.61875(15) 0.38572(17) 0.0494(7) Uani 1 1 d .
C25 C 0.1876(2) 0.51882(14) 0.12845(16) 0.0470(7) Uani 1 1 d .
H25A H 0.1739 0.5666 0.1319 0.056 Uiso 1 1 calc R
H25B H 0.2263 0.5120 0.0853 0.056 Uiso 1 1 calc R
C29 C -0.0783(2) 0.44439(15) 0.10143(17) 0.0498(7) Uani 1 1 d .
C30 C -0.0068(2) 0.49265(15) 0.13727(18) 0.0519(7) Uani 1 1 d .
H30 H -0.0189 0.5251 0.1738 0.062 Uiso 1 1 calc R
C31 C -0.1893(3) 0.42634(17) 0.1110(2) 0.0625(9) Uani 1 1 d .
C32 C -0.2471(3) 0.3756(2) 0.0684(3) 0.0871(12) Uani 1 1 d .
H32 H -0.2165 0.3525 0.0310 0.104 Uiso 0.98(7) 1 calc R
C33 C -0.3490(4) 0.3572(3) 0.0786(3) 0.1223(19) Uani 1 1 d .
H33 H -0.3865 0.3227 0.0475 0.147 Uiso 1 1 calc R
C34 C -0.3943(4) 0.3883(3) 0.1324(4) 0.135(2) Uani 1 1 d .
H34 H -0.4634 0.3756 0.1387 0.162 Uiso 1 1 calc R
C35 C -0.3402(4) 0.4382(3) 0.1780(4) 0.144(2) Uani 1 1 d .
H35 H -0.3719 0.4601 0.2157 0.172 Uiso 1 1 calc R
C36 C -0.2368(4) 0.4566(3) 0.1679(3) 0.1138(17) Uani 1 1 d .
H36 H -0.1988 0.4902 0.2003 0.137 Uiso 1 1 calc R
C37 C 0.2905(2) 0.42036(14) 0.20043(19) 0.0561(8) Uani 1 1 d .
H37A H 0.3354 0.4048 0.2500 0.084 Uiso 1 1 calc GR
H37B H 0.3295 0.4157 0.1578 0.084 Uiso 1 1 calc GR
H37C H 0.2247 0.3941 0.1881 0.084 Uiso 1 1 calc GR
C38 C 0.6827(3) 0.52062(18) 0.3863(2) 0.0759(11) Uani 1 1 d .
H38A H 0.7395 0.5257 0.4336 0.114 Uiso 1 1 calc GR
H38B H 0.7147 0.5131 0.3405 0.114 Uiso 1 1 calc GR
H38C H 0.6374 0.4830 0.3930 0.114 Uiso 1 1 calc GR
C39 C 0.6865(2) 0.64504(17) 0.3608(2) 0.0698(10) Uani 1 1 d .
H39A H 0.6445 0.6858 0.3547 0.105 Uiso 1 1 calc GR
H39B H 0.7153 0.6375 0.3135 0.105 Uiso 1 1 calc GR
H39C H 0.7456 0.6488 0.4069 0.105 Uiso 1 1 calc GR
C40 C 0.4633(2) 0.77969(13) 0.53842(18) 0.0513(7) Uani 1 1 d .
H40A H 0.4698 0.7862 0.4830 0.062 Uiso 1 1 calc R
H40B H 0.4203 0.8165 0.5527 0.062 Uiso 1 1 calc R
C44 C 0.7392(3) 0.76557(14) 0.65085(18) 0.0516(7) Uani 1 1 d .
C45 C 0.6634(2) 0.75001(14) 0.58271(18) 0.0508(7) Uani 1 1 d .
H45 H 0.6737 0.7232 0.5401 0.061 Uiso 1 1 calc R
C46 C 0.8522(3) 0.74325(14) 0.67677(19) 0.0555(8) Uani 1 1 d .
C47 C 0.9171(3) 0.73151(18) 0.6219(2) 0.0730(10) Uani 1 1 d .
H47 H 0.8892 0.7388 0.5674 0.088 Uiso 1 1 calc R
C48 C 1.0240(3) 0.7090(2) 0.6474(3) 0.0917(13) Uani 1 1 d .
H48 H 1.0675 0.7018 0.6101 0.110 Uiso 1 1 calc R
C49 C 1.0650(4) 0.6972(2) 0.7278(3) 0.0946(13) Uani 1 1 d .
H49 H 1.1362 0.6818 0.7449 0.114 Uiso 1 1 calc R
C50 C 1.0009(4) 0.70831(19) 0.7824(3) 0.0875(12) Uani 1 1 d .
H50 H 1.0288 0.7003 0.8368 0.105 Uiso 1 1 calc R
C51 C 0.8958(3) 0.73115(16) 0.7578(2) 0.0695(9) Uani 1 1 d .
H51 H 0.8532 0.7386 0.7956 0.083 Uiso 1 1 calc R
C52 C 0.3841(3) 0.70370(16) 0.63062(18) 0.0611(8) Uani 1 1 d .
H52A H 0.3389 0.7396 0.6426 0.092 Uiso 1 1 calc GR
H52B H 0.4531 0.7046 0.6682 0.092 Uiso 1 1 calc GR
H52C H 0.3486 0.6615 0.6348 0.092 Uiso 1 1 calc GR
C53 C 0.0029(3) 0.59648(19) 0.45675(19) 0.0690(10) Uani 1 1 d .
H53A H -0.0502 0.5619 0.4390 0.103 Uiso 1 1 calc GR
H53B H -0.0321 0.6343 0.4759 0.103 Uiso 1 1 calc GR
H53C H 0.0590 0.5795 0.4995 0.103 Uiso 1 1 calc GR
C54 C -0.0374(2) 0.64548(19) 0.3178(2) 0.0681(9) Uani 1 1 d .
H54A H -0.0067 0.6592 0.2731 0.102 Uiso 1 1 calc GR
H54B H -0.0720 0.6833 0.3371 0.102 Uiso 1 1 calc GR
H54C H -0.0903 0.6107 0.3009 0.102 Uiso 1 1 calc GR

loop_
_atom_site_aniso_label
_atom_site_aniso_U_11
_atom_site_aniso_U_22
_atom_site_aniso_U_33
_atom_site_aniso_U_23
_atom_site_aniso_U_13
_atom_site_aniso_U_12
N1 0.0386(12) 0.0353(11) 0.0417(12) 0.0048(9) 0.0110(10) -0.0055(9)
N8 0.0405(13) 0.0449(13) 0.0480(14) 0.0049(10) 0.0086(10) -0.0047(10)
N14 0.0427(13) 0.0402(12) 0.0422(13) 0.0039(10) 0.0029(10) 0.0048(10)
N20 0.0433(13) 0.0398(12) 0.0562(15) 0.0092(11) 0.0087(11) -0.0002(10)
N26 0.0519(14) 0.0451(13) 0.0367(13) -0.0066(10) 0.0007(10) 0.0032(11)
N27 0.0574(16) 0.0656(17) 0.0511(15) -0.0206(13) 0.0075(12) 0.0017(13)
N28 0.0547(16) 0.0612(16) 0.0572(16) -0.0172(13) 0.0042(12) 0.0006(13)
N41 0.0555(15) 0.0388(13) 0.0577(15) -0.0126(11) 0.0176(12) -0.0136(11)
N42 0.0702(19) 0.0509(15) 0.0718(18) -0.0252(14) 0.0245(15) -0.0141(13)
N43 0.0668(18) 0.0585(16) 0.0631(17) -0.0197(13) 0.0184(14) -0.0149(13)
C2 0.0374(14) 0.0360(14) 0.0399(15) 0.0009(11) 0.0024(11) -0.0038(11)
C3 0.0600(18) 0.0384(15) 0.0579(19) 0.0105(14) 0.0095(15) -0.0084(13)
C4 0.0601(19) 0.0598(19) 0.0530(18) 0.0117(15) 0.0218(15) -0.0161(15)
C5 0.0345(14) 0.0557(17) 0.0389(15) 0.0035(13) 0.0102(12) -0.0085(12)
C6 0.0424(15) 0.0353(14) 0.0447(16) -0.0016(12) 0.0056(12) 0.0004(11)
C7 0.0411(15) 0.0393(14) 0.0439(16) -0.0024(12) 0.0102(12) 0.0029(11)
C9 0.0380(15) 0.0390(15) 0.0574(18) -0.0029(13) 0.0163(13) 0.0013(11)
C10 0.0520(18) 0.0564(18) 0.070(2) 0.0033(16) 0.0241(16) -0.0115(14)
C11 0.0571(19) 0.0638(19) 0.0473(18) 0.0073(15) 0.0137(14) -0.0063(15)
C12 0.0318(14) 0.0498(16) 0.070(2) -0.0068(14) 0.0076(13) 0.0021(12)
C13 0.0322(14) 0.0368(14) 0.0603(19) -0.0049(13) 0.0006(12) -0.0001(11)
C15 0.0462(16) 0.0349(14) 0.0427(16) 0.0023(12) 0.0025(12) -0.0069(12)
C16 0.074(2) 0.0448(17) 0.0475(18) 0.0096(14) 0.0003(15) 0.0002(15)
C17 0.0539(18) 0.0467(17) 0.067(2) 0.0077(15) -0.0044(16) 0.0094(14)
C18 0.0490(16) 0.0378(14) 0.0459(16) -0.0001(12) 0.0123(13) -0.0056(12)
C19 0.0492(16) 0.0354(14) 0.0482(17) 0.0006(12) 0.0160(13) 0.0006(12)
C21 0.0400(15) 0.0533(17) 0.0441(16) 0.0000(13) 0.0140(12) 0.0068(13)
C22 0.074(2) 0.0526(19) 0.070(2) 0.0058(17) -0.0014(18) 0.0176(17)
C23 0.078(2) 0.0391(16) 0.068(2) 0.0021(15) -0.0002(18) 0.0005(16)
C24 0.0352(15) 0.0687(19) 0.0469(17) 0.0003(14) 0.0146(13) 0.0013(13)
C25 0.0493(17) 0.0479(16) 0.0424(16) 0.0010(13) 0.0065(13) 0.0001(13)
C29 0.0493(17) 0.0532(17) 0.0426(16) -0.0088(14) -0.0005(13) 0.0064(14)
C30 0.0483(17) 0.0542(17) 0.0505(18) -0.0150(14) 0.0042(14) 0.0103(14)
C31 0.0511(18) 0.069(2) 0.064(2) -0.0198(17) 0.0047(15) 0.0044(16)
C32 0.061(2) 0.097(3) 0.102(3) -0.045(3) 0.016(2) -0.014(2)
C33 0.078(3) 0.141(4) 0.151(5) -0.077(4) 0.032(3) -0.038(3)
C34 0.074(3) 0.178(5) 0.158(5) -0.076(4) 0.033(3) -0.044(3)
C35 0.090(3) 0.182(6) 0.174(6) -0.090(5) 0.062(4) -0.040(4)
C36 0.077(3) 0.133(4) 0.138(4) -0.072(3) 0.038(3) -0.031(3)
C37 0.0570(18) 0.0432(16) 0.064(2) -0.0080(14) 0.0027(15) 0.0062(13)
C38 0.0493(19) 0.075(2) 0.098(3) -0.016(2) 0.0043(18) 0.0198(17)
C39 0.0412(17) 0.078(2) 0.092(3) -0.010(2) 0.0179(17) -0.0141(16)
C40 0.0591(19) 0.0363(15) 0.0610(19) -0.0019(13) 0.0186(15) -0.0043(13)
C44 0.064(2) 0.0368(15) 0.0557(18) -0.0080(13) 0.0174(15) -0.0145(14)
C45 0.0593(19) 0.0414(16) 0.0556(19) -0.0110(13) 0.0207(15) -0.0099(14)
C46 0.063(2) 0.0391(16) 0.063(2) -0.0065(14) 0.0093(16) -0.0108(14)
C47 0.073(2) 0.072(2) 0.071(2) -0.0106(19) 0.0094(19) 0.0022(19)
C48 0.076(3) 0.091(3) 0.108(4) -0.026(3) 0.019(2) 0.011(2)
C49 0.086(3) 0.078(3) 0.105(4) -0.012(3) -0.013(3) 0.017(2)
C50 0.103(3) 0.060(2) 0.083(3) 0.005(2) -0.017(3) -0.003(2)
C51 0.087(3) 0.0519(19) 0.065(2) 0.0021(16) 0.0050(19) -0.0170(18)
C52 0.072(2) 0.064(2) 0.0490(18) -0.0009(15) 0.0178(16) -0.0132(16)
C53 0.058(2) 0.099(3) 0.059(2) -0.0064(19) 0.0325(16) -0.0124(18)
C54 0.0392(17) 0.097(3) 0.069(2) 0.0010(19) 0.0129(15) 0.0109(17)

loop_
_atom_type_symbol
_atom_type_description
_atom_type_scat_dispersion_real
_atom_type_scat_dispersion_imag
_atom_type_scat_source
C C 0.0033 0.0016 'International Tables Vol C Tables 4.2.6.8 and 6.1.1.4'
H H 0.0000 0.0000 'International Tables Vol C Tables 4.2.6.8 and 6.1.1.4'
N N 0.0061 0.0033 'International Tables Vol C Tables 4.2.6.8 and 6.1.1.4'

loop_
_geom_angle_atom_site_label_1
_geom_angle_atom_site_label_2
_geom_angle_atom_site_label_3
_geom_angle
C2 N1 H1 124.8
C5 N1 H1 124.8
C5 N1 C2 110.4(2)
C7 N8 H8 124.6
C7 N8 C9 110.8(2)
C9 N8 H8 124.6
C13 N14 H14 124.7
C13 N14 C15 110.6(2)
C15 N14 H14 124.7
C19 N20 H20 124.4
C21 N20 H20 124.4
C21 N20 C19 111.1(2)
N27 N26 C25 120.1(2)
C30 N26 N27 110.0(2)
C30 N26 C25 129.9(2)
N28 N27 N26 107.3(2)
N27 N28 C29 109.3(2)
N42 N41 C40 119.3(2)
N42 N41 C45 110.4(2)
C45 N41 C40 130.1(2)
N43 N42 N41 107.5(2)
N42 N43 C44 109.1(2)
N1 C2 C6 121.5(2)
C3 C2 N1 107.2(2)
C3 C2 C6 131.1(2)
C2 C3 H3 126.2
C2 C3 C4 107.6(3)
C4 C3 H3 126.2
C3 C4 H4 125.7
C5 C4 C3 108.5(2)
C5 C4 H4 125.7
N1 C5 C24 121.6(2)
C4 C5 N1 106.3(2)
C4 C5 C24 132.0(2)
C2 C6 C7 110.4(2)
C2 C6 C25 109.9(2)
C2 C6 C37 110.1(2)
C7 C6 C25 108.0(2)
C7 C6 C37 109.9(2)
C37 C6 C25 108.6(2)
N8 C7 C6 120.5(2)
C11 C7 N8 106.5(2)
C11 C7 C6 133.0(3)
N8 C9 C12 121.6(2)
C10 C9 N8 106.0(2)
C10 C9 C12 132.3(3)
C9 C10 H10 125.7
C9 C10 C11 108.7(3)
C11 C10 H10 125.7
C7 C11 C10 108.0(3)
C7 C11 H11 126.0
C10 C11 H11 126.0
C9 C12 C13 111.3(2)
C9 C12 C38 110.3(2)
C9 C12 C39 109.2(3)
C13 C12 C38 108.9(3)
C13 C12 C39 108.5(2)
C39 C12 C38 108.6(2)
N14 C13 C12 121.2(2)
C17 C13 N14 106.3(3)
C17 C13 C12 132.2(3)
N14 C15 C18 121.4(2)
C16 C15 N14 106.4(3)
C16 C15 C18 131.8(3)
C15 C16 H16 125.8
C15 C16 C17 108.3(3)
C17 C16 H16 125.8
C13 C17 C16 108.3(3)
C13 C17 H17 125.9
C16 C17 H17 125.9
C15 C18 C40 108.7(2)
C15 C18 C52 110.3(2)
C19 C18 C15 110.2(2)
C19 C18 C40 107.0(2)
C19 C18 C52 110.7(2)
C52 C18 C40 109.9(2)
N20 C19 C18 120.3(2)
C23 C19 N20 106.3(3)
C23 C19 C18 133.4(3)
N20 C21 C24 120.6(2)
C22 C21 N20 105.8(3)
C22 C21 C24 133.7(3)
C21 C22 H22 125.7
C21 C22 C23 108.6(3)
C23 C22 H22 125.7
C19 C23 C22 108.2(3)
C19 C23 H23 125.9
C22 C23 H23 125.9
C5 C24 C53 109.0(3)
C5 C24 C54 109.0(2)
C21 C24 C5 110.5(2)
C21 C24 C53 109.6(2)
C21 C24 C54 110.0(3)
C54 C24 C53 108.6(2)
N26 C25 C6 112.9(2)
N26 C25 H25A 109.0
N26 C25 H25B 109.0
C6 C25 H25A 109.0
C6 C25 H25B 109.0
H25A C25 H25B 107.8
N28 C29 C30 107.7(3)
N28 C29 C31 120.5(3)
C30 C29 C31 131.7(3)
N26 C30 C29 105.9(2)
N26 C30 H30 127.1
C29 C30 H30 127.1
C32 C31 C29 122.1(3)
C32 C31 C36 116.0(4)
C36 C31 C29 121.7(3)
C31 C32 H32 118.7
C31 C32 C33 122.5(4)
C33 C32 H32 118.7
C32 C33 H33 119.8
C34 C33 C32 120.3(4)
C34 C33 H33 119.8
C33 C34 H34 119.9
C33 C34 C35 120.3(5)
C35 C34 H34 119.9
C34 C35 H35 120.3
C34 C35 C36 119.3(5)
C36 C35 H35 120.3
C31 C36 C35 121.5(4)
C31 C36 H36 119.3
C35 C36 H36 119.3
C6 C37 H37A 109.5
C6 C37 H37B 109.5
C6 C37 H37C 109.5
H37A C37 H37B 109.5
H37A C37 H37C 109.5
H37B C37 H37C 109.5
C12 C38 H38A 109.5
C12 C38 H38B 109.5
C12 C38 H38C 109.5
H38A C38 H38B 109.5
H38A C38 H38C 109.5
H38B C38 H38C 109.5
C12 C39 H39A 109.5
C12 C39 H39B 109.5
C12 C39 H39C 109.5
H39A C39 H39B 109.5
H39A C39 H39C 109.5
H39B C39 H39C 109.5
N41 C40 C18 112.5(2)
N41 C40 H40A 109.1
N41 C40 H40B 109.1
C18 C40 H40A 109.1
C18 C40 H40B 109.1
H40A C40 H40B 107.8
N43 C44 C45 107.1(3)
N43 C44 C46 122.9(3)
C45 C44 C46 129.9(3)
N41 C45 C44 105.9(3)
N41 C45 H45 127.1
C44 C45 H45 127.1
C47 C46 C44 121.3(3)
C47 C46 C51 118.4(3)
C51 C46 C44 120.3(3)
C46 C47 H47 119.7
C46 C47 C48 120.6(4)
C48 C47 H47 119.7
C47 C48 H48 120.1
C49 C48 C47 119.9(4)
C49 C48 H48 120.1
C48 C49 H49 120.1
C50 C49 C48 119.9(4)
C50 C49 H49 120.1
C49 C50 H50 119.7
C49 C50 C51 120.5(4)
C51 C50 H50 119.7
C46 C51 H51 119.6
C50 C51 C46 120.7(4)
C50 C51 H51 119.6
C18 C52 H52A 109.5
C18 C52 H52B 109.5
C18 C52 H52C 109.5
H52A C52 H52B 109.5
H52A C52 H52C 109.5
H52B C52 H52C 109.5
C24 C53 H53A 109.5
C24 C53 H53B 109.5
C24 C53 H53C 109.5
H53A C53 H53B 109.5
H53A C53 H53C 109.5
H53B C53 H53C 109.5
C24 C54 H54A 109.5
C24 C54 H54B 109.5
C24 C54 H54C 109.5
H54A C54 H54B 109.5
H54A C54 H54C 109.5
H54B C54 H54C 109.5

loop_
_geom_bond_atom_site_label_1
_geom_bond_atom_site_label_2
_geom_bond_distance
N1 H1 0.8600
N1 C2 1.375(3)
N1 C5 1.372(3)
N8 H8 0.8600
N8 C7 1.369(3)
N8 C9 1.383(3)
N14 H14 0.8600
N14 C13 1.374(3)
N14 C15 1.377(3)
N20 H20 0.8600
N20 C19 1.374(3)
N20 C21 1.370(3)
N26 N27 1.348(3)
N26 C25 1.448(3)
N26 C30 1.338(4)
N27 N28 1.311(3)
N28 C29 1.352(4)
N41 N42 1.338(3)
N41 C40 1.447(4)
N41 C45 1.341(4)
N42 N43 1.315(4)
N43 C44 1.366(4)
C2 C3 1.358(4)
C2 C6 1.503(4)
C3 H3 0.9300
C3 C4 1.412(4)
C4 H4 0.9300
C4 C5 1.366(4)
C5 C24 1.505(4)
C6 C7 1.515(4)
C6 C25 1.555(4)
C6 C37 1.543(4)
C7 C11 1.360(4)
C9 C10 1.354(4)
C9 C12 1.504(4)
C10 H10 0.9300
C10 C11 1.410(4)
C11 H11 0.9300
C12 C13 1.508(4)
C12 C38 1.549(4)
C12 C39 1.548(4)
C13 C17 1.359(4)
C15 C16 1.355(4)
C15 C18 1.507(4)
C16 H16 0.9300
C16 C17 1.409(4)
C17 H17 0.9300
C18 C19 1.505(4)
C18 C40 1.557(4)
C18 C52 1.528(4)
C19 C23 1.350(4)
C21 C22 1.359(4)
C21 C24 1.504(4)
C22 H22 0.9300
C22 C23 1.408(4)
C23 H23 0.9300
C24 C53 1.546(4)
C24 C54 1.538(4)
C25 H25A 0.9700
C25 H25B 0.9700
C29 C30 1.365(4)
C29 C31 1.478(4)
C30 H30 0.9300
C31 C32 1.358(5)
C31 C36 1.376(5)
C32 H32 0.9300
C32 C33 1.373(5)
C33 H33 0.9300
C33 C34 1.325(6)
C34 H34 0.9300
C34 C35 1.351(6)
C35 H35 0.9300
C35 C36 1.391(6)
C36 H36 0.9300
C37 H37A 0.9600
C37 H37B 0.9600
C37 H37C 0.9600
C38 H38A 0.9600
C38 H38B 0.9600
C38 H38C 0.9600
C39 H39A 0.9600
C39 H39B 0.9600
C39 H39C 0.9600
C40 H40A 0.9700
C40 H40B 0.9700
C44 C45 1.369(4)
C44 C46 1.460(4)
C45 H45 0.9300
C46 C47 1.379(5)
C46 C51 1.390(4)
C47 H47 0.9300
C47 C48 1.391(5)
C48 H48 0.9300
C48 C49 1.373(6)
C49 H49 0.9300
C49 C50 1.367(6)
C50 H50 0.9300
C50 C51 1.372(5)
C51 H51 0.9300
C52 H52A 0.9600
C52 H52B 0.9600
C52 H52C 0.9600
C53 H53A 0.9600
C53 H53B 0.9600
C53 H53C 0.9600
C54 H54A 0.9600
C54 H54B 0.9600
C54 H54C 0.9600

loop_
_smtbx_masks_void_nr
_smtbx_masks_void_average_x
_smtbx_masks_void_average_y
_smtbx_masks_void_average_z
_smtbx_masks_void_volume
_smtbx_masks_void_count_electrons
1 0.000 0.000 0.500 203.5 31.0
2 0.160 0.580 0.645 18.0 0.0
3 0.500 0.500 0.000 203.5 30.9
4 0.340 0.080 0.855 18.0 0.0
5 0.660 0.920 0.145 18.0 0.0
6 0.840 0.420 0.355 18.0 0.0
